data_7711689
loop_
_publ_author_name
'Huang, Yi'
'Huang, Junben'
'Zhang, Yong'

_publ_section_title
;
 Wide band gap thiophosphates ASrPS<sub>4</sub> (A = Li, Na, K, Rb, Cs):
 cation size effect induced successive structural transformation.
;
_journal_issue 39
_journal_name_full 'Dalton transactions (Cambridge, England : 2003)'
_journal_page_first 15067
_journal_page_last 15073
_journal_paper_doi 10.1039/d2dt02321k
_journal_volume 51
_journal_year 2022
_chemical_formula_moiety 'Na P S4 Sr'
_chemical_formula_sum 'Na P S4 Sr'
_chemical_formula_weight 269.82
_space_group_crystal_system monoclinic
_space_group_IT_number 14
_space_group_name_Hall '-P 2ybc'
_space_group_name_H-M_alt 'P 1 21/c 1'
_atom_sites_solution_primary dual
_audit_creation_date 2022-02-23
_audit_creation_method
;
Olex2 1.3
(compiled 2020.06.28 svn.raecde09e for OlexSys, GUI svn.r6132)
;
_audit_update_record
;
2022-04-19 deposited with the CCDC.	2022-09-16 downloaded from the CCDC.
;
_cell_angle_alpha 90
_cell_angle_beta 101.051(10)
_cell_angle_gamma 90
_cell_formula_units_Z 4
_cell_length_a 9.128(2)
_cell_length_b 10.429(3)
_cell_length_c 7.0685(16)
_cell_measurement_reflns_used 1141
_cell_measurement_temperature 300.0
_cell_measurement_theta_max 26.494
_cell_measurement_theta_min 2.998
_cell_volume 660.4(3)
_computing_cell_refinement 'SAINT V8.40B (?, 2016)'
_computing_data_reduction 'SAINT V8.40B (?, 2016)'
_computing_molecular_graphics 'Olex2 1.3 (Dolomanov et al., 2009)'
_computing_publication_material 'Olex2 1.3 (Dolomanov et al., 2009)'
_computing_structure_refinement 'XL  (Sheldrick, 2008)'
_computing_structure_solution 'SHELXT 2018/2 (Sheldrick, 2018)'
_diffrn_ambient_temperature 300.0
_diffrn_measured_fraction_theta_full 0.997
_diffrn_measured_fraction_theta_max 0.995
_diffrn_measurement_device_type 'Bruker APEX-II CCD'
_diffrn_measurement_method '\f and \w scans'
_diffrn_radiation_type MoK\a
_diffrn_radiation_wavelength 0.71073
_diffrn_reflns_av_R_equivalents 0.0656
_diffrn_reflns_av_unetI/netI 0.0590
_diffrn_reflns_Laue_measured_fraction_full 0.997
_diffrn_reflns_Laue_measured_fraction_max 0.995
_diffrn_reflns_limit_h_max 11
_diffrn_reflns_limit_h_min -11
_diffrn_reflns_limit_k_max 13
_diffrn_reflns_limit_k_min -12
_diffrn_reflns_limit_l_max 9
_diffrn_reflns_limit_l_min -9
_diffrn_reflns_number 5725
_diffrn_reflns_point_group_measured_fraction_full 0.997
_diffrn_reflns_point_group_measured_fraction_max 0.995
_diffrn_reflns_theta_full 25.242
_diffrn_reflns_theta_max 27.512
_diffrn_reflns_theta_min 2.273
_diffrn_source_current 1.4
_diffrn_source_power 0.07
_diffrn_source_voltage 50.0
_diffrn_standards_number 0
_exptl_absorpt_coefficient_mu 9.603
_exptl_absorpt_correction_T_max 0.7456
_exptl_absorpt_correction_T_min 0.5451
_exptl_absorpt_correction_type multi-scan
_exptl_crystal_colour 'clear light colourless'
_exptl_crystal_colour_lustre clear
_exptl_crystal_colour_modifier light
_exptl_crystal_colour_primary colourless
_exptl_crystal_density_diffrn 2.714
_exptl_crystal_description block
_exptl_crystal_F_000 512
_exptl_crystal_size_max 0.13
_exptl_crystal_size_mid 0.12
_exptl_crystal_size_min 0.11
_refine_diff_density_max 0.889
_refine_diff_density_min -0.650
_refine_diff_density_rms 0.171
_refine_ls_extinction_coef 0.0044(10)
_refine_ls_extinction_expression Fc^*^=kFc[1+0.001xFc^2^\l^3^/sin(2\q)]^-1/4^
_refine_ls_extinction_method 'SHELXL-2016/6 (Sheldrick 2016)'
_refine_ls_goodness_of_fit_ref 1.008
_refine_ls_hydrogen_treatment undef
_refine_ls_matrix_type full
_refine_ls_number_parameters 65
_refine_ls_number_reflns 1507
_refine_ls_number_restraints 0
_refine_ls_restrained_S_all 1.008
_refine_ls_R_factor_all 0.0532
_refine_ls_R_factor_gt 0.0379
_refine_ls_shift/su_max 0.001
_refine_ls_shift/su_mean 0.000
_refine_ls_structure_factor_coef Fsqd
_refine_ls_weighting_details 'w=1/[\s^2^(Fo^2^)+(0.0389P)^2^] where P=(Fo^2^+2Fc^2^)/3'
_refine_ls_weighting_scheme calc
_refine_ls_wR_factor_gt 0.0817
_refine_ls_wR_factor_ref 0.0885
_reflns_Friedel_coverage 0.000
_reflns_number_gt 1172
_reflns_number_total 1507
_reflns_threshold_expression 'I > 2\s(I)'
_cod_data_source_file d2dt02321k2.cif
_cod_data_source_block NaSrPS4
_cod_database_code 7711689
_shelx_shelxl_version_number 2016/6
_shelx_space_group_comment
;
The symmetry employed for this shelxl refinement is uniquely defined
by the following loop, which should always be used as a source of
symmetry information in preference to the above space-group names.
They are only intended as comments.
;
_shelx_estimated_absorpt_t_max 0.418
_shelx_estimated_absorpt_t_min 0.368
_olex2_refinement_description
;
;
_olex2_submission_special_instructions 'No special instructions were received'

loop_
_space_group_symop_operation_xyz
'x, y, z'
'-x, y+1/2, -z+1/2'
'-x, -y, -z'
'x, -y-1/2, z-1/2'

loop_
_atom_site_label
_atom_site_type_symbol
_atom_site_fract_x
_atom_site_fract_y
_atom_site_fract_z
_atom_site_U_iso_or_equiv
_atom_site_adp_type
_atom_site_occupancy
_atom_site_site_symmetry_order
_atom_site_calc_flag
_atom_site_refinement_flags_posn
_atom_site_refinement_flags_adp
_atom_site_refinement_flags_occupancy
_atom_site_disorder_assembly
_atom_site_disorder_group
Sr1 Sr 0.14540(6) 0.89567(4) 0.26861(7) 0.02039(18) Uani 1 1 d . . . . .
S2 S 0.04491(15) 0.62849(12) 0.16092(19) 0.0195(3) Uani 1 1 d . . . . .
P1 P 0.23952(15) 0.54354(12) 0.2954(2) 0.0178(3) Uani 1 1 d . . . . .
S3 S 0.18406(16) 0.39595(12) 0.4582(2) 0.0229(3) Uani 1 1 d . . . . .
S1 S 0.34959(15) 0.68125(13) 0.4712(2) 0.0229(3) Uani 1 1 d . . . . .
S4 S 0.36384(16) 0.48212(13) 0.1039(2) 0.0242(3) Uani 1 1 d . . . . .
Na1 Na 0.5934(3) 0.7825(3) 0.7429(4) 0.0447(7) Uani 1 1 d . . . . .

loop_
_atom_site_aniso_label
_atom_site_aniso_U_11
_atom_site_aniso_U_22
_atom_site_aniso_U_33
_atom_site_aniso_U_23
_atom_site_aniso_U_13
_atom_site_aniso_U_12
Sr1 0.0281(3) 0.0149(3) 0.0181(3) -0.00059(19) 0.0043(2) 0.0009(2)
S2 0.0237(7) 0.0143(6) 0.0201(7) 0.0009(5) 0.0033(6) 0.0006(5)
P1 0.0231(7) 0.0145(6) 0.0161(7) 0.0011(5) 0.0044(6) 0.0002(5)
S3 0.0289(7) 0.0171(6) 0.0227(7) 0.0048(5) 0.0047(6) -0.0009(5)
S1 0.0263(7) 0.0200(6) 0.0211(7) -0.0031(5) 0.0014(6) -0.0024(5)
S4 0.0283(8) 0.0239(7) 0.0219(8) 0.0011(5) 0.0085(6) 0.0062(5)
Na1 0.0480(16) 0.0445(16) 0.0378(16) -0.0017(12) -0.0010(14) -0.0091(12)

loop_
_atom_type_symbol
_atom_type_description
_atom_type_scat_dispersion_real
_atom_type_scat_dispersion_imag
_atom_type_scat_source
Na Na 0.0362 0.0249 'International Tables Vol C Tables 4.2.6.8 and 6.1.1.4'
P P 0.1023 0.0942 'International Tables Vol C Tables 4.2.6.8 and 6.1.1.4'
S S 0.1246 0.1234 'International Tables Vol C Tables 4.2.6.8 and 6.1.1.4'
Sr Sr -1.5307 3.2498 'International Tables Vol C Tables 4.2.6.8 and 6.1.1.4'

loop_
_geom_angle_atom_site_label_1
_geom_angle_atom_site_label_2
_geom_angle_atom_site_label_3
_geom_angle
_geom_angle_site_symmetry_1
_geom_angle_site_symmetry_3
_geom_angle_publ_flag
S2 Sr1 Sr1 62.64(3) . 4_576 ?
S2 Sr1 Sr1 108.01(3) 2 4_576 ?
S2 Sr1 Sr1 39.11(2) 4_576 4_576 ?
S2 Sr1 S2 128.41(2) . 2 ?
S2 Sr1 S2 69.27(4) 2 4_576 ?
S2 Sr1 S2 91.32(3) . 4_576 ?
S2 Sr1 P1 33.50(3) 4_576 4_576 ?
S2 Sr1 P1 74.48(4) 2 4_576 ?
S2 Sr1 P1 114.57(4) . 4_576 ?
S2 Sr1 P1 104.44(4) 2 4_575 ?
S2 Sr1 P1 173.69(4) 4_576 4_575 ?
S2 Sr1 P1 92.47(4) . 4_575 ?
S2 Sr1 S3 140.46(4) 4_576 4_575 ?
S2 Sr1 S3 73.22(4) 2 4_575 ?
S2 Sr1 S3 92.20(4) 4_576 2 ?
S2 Sr1 S3 69.62(4) . 2 ?
S2 Sr1 S3 64.23(4) 2 2 ?
S2 Sr1 S3 122.36(4) . 4_575 ?
S2 Sr1 S1 77.62(4) . 4_575 ?
S2 Sr1 S1 152.55(4) 4_576 4_575 ?
S2 Sr1 S1 143.71(4) 2 . ?
S2 Sr1 S1 136.75(4) 2 4_575 ?
S2 Sr1 S1 64.56(4) . . ?
S2 Sr1 S4 135.01(4) . 4_576 ?
S2 Sr1 Na1 110.83(5) 4_576 3_676 ?
S2 Sr1 Na1 154.72(5) . 3_676 ?
S2 Sr1 Na1 73.03(5) 2 3_676 ?
P1 Sr1 Sr1 52.00(2) 4_576 4_576 ?
P1 Sr1 Sr1 147.03(3) 4_575 4_576 ?
P1 Sr1 P1 146.76(4) 4_575 4_576 ?
P1 Sr1 Na1 81.80(5) 4_576 3_676 ?
P1 Sr1 Na1 66.67(5) 4_575 3_676 ?
S3 Sr1 Sr1 172.95(3) 4_575 4_576 ?
S3 Sr1 Sr1 104.46(3) 2 4_576 ?
S3 Sr1 P1 33.82(3) 4_575 4_575 ?
S3 Sr1 P1 121.97(4) 2 4_576 ?
S3 Sr1 P1 123.00(4) 4_575 4_576 ?
S3 Sr1 P1 84.40(4) 2 4_575 ?
S3 Sr1 S3 82.39(4) 2 4_575 ?
S3 Sr1 S1 106.88(4) 2 4_575 ?
S3 Sr1 S1 63.55(4) 4_575 4_575 ?
S3 Sr1 Na1 119.47(5) 2 3_676 ?
S3 Sr1 Na1 44.29(5) 4_575 3_676 ?
S1 Sr1 Sr1 42.50(3) . 4_576 ?
S1 Sr1 Sr1 115.06(3) 4_575 4_576 ?
S1 Sr1 S2 77.37(4) . 4_576 ?
S1 Sr1 P1 33.65(3) 4_575 4_575 ?
S1 Sr1 P1 131.02(4) 4_575 4_576 ?
S1 Sr1 P1 108.83(4) . 4_575 ?
S1 Sr1 P1 69.81(4) . 4_576 ?
S1 Sr1 S3 132.51(4) . 2 ?
S1 Sr1 S3 133.18(4) . 4_575 ?
S1 Sr1 S1 75.19(3) . 4_575 ?
S1 Sr1 Na1 107.39(5) . 3_676 ?
S1 Sr1 Na1 77.13(5) 4_575 3_676 ?
S4 Sr1 Sr1 77.25(3) 4_576 4_576 ?
S4 Sr1 S2 81.42(4) 4_576 2 ?
S4 Sr1 S2 66.53(4) 4_576 4_576 ?
S4 Sr1 P1 113.71(4) 4_576 4_575 ?
S4 Sr1 P1 33.14(3) 4_576 4_576 ?
S4 Sr1 S3 144.61(4) 4_576 2 ?
S4 Sr1 S3 96.22(4) 4_576 4_575 ?
S4 Sr1 S1 72.35(4) 4_576 . ?
S4 Sr1 S1 103.89(4) 4_576 4_575 ?
S4 Sr1 Na1 52.03(5) 4_576 3_676 ?
Na1 Sr1 Sr1 128.98(4) 3_676 4_576 ?
Sr1 S2 Sr1 148.13(5) . 2_545 ?
Sr1 S2 Sr1 100.08(4) . 4_575 ?
Sr1 S2 Sr1 110.73(4) 2_545 4_575 ?
P1 S2 Sr1 90.05(6) . 4_575 ?
P1 S2 Sr1 95.08(6) . . ?
P1 S2 Sr1 92.86(6) . 2_545 ?
Sr1 P1 Sr1 146.76(4) 4_576 4_575 ?
S2 P1 Sr1 56.45(5) . 4_575 ?
S2 P1 Sr1 90.83(6) . 4_576 ?
S3 P1 Sr1 131.24(7) . 4_575 ?
S3 P1 Sr1 59.29(5) . 4_576 ?
S3 P1 S2 107.50(8) . . ?
S1 P1 Sr1 59.67(5) . 4_576 ?
S1 P1 Sr1 118.98(6) . 4_575 ?
S1 P1 S2 105.13(8) . . ?
S1 P1 S3 109.54(9) . . ?
S4 P1 Sr1 157.24(7) . 4_576 ?
S4 P1 Sr1 55.70(5) . 4_575 ?
S4 P1 S2 111.91(9) . . ?
S4 P1 S3 111.63(8) . . ?
S4 P1 S1 110.88(9) . . ?
Sr1 S3 Sr1 97.61(4) 2_545 4_576 ?
Sr1 S3 Na1 113.13(6) 2_545 3_666 ?
Sr1 S3 Na1 148.74(7) 4_576 3_666 ?
P1 S3 Sr1 91.70(6) . 2_545 ?
P1 S3 Sr1 86.89(6) . 4_576 ?
P1 S3 Na1 86.69(8) . 3_666 ?
P1 S3 Na1 120.34(9) . 2_646 ?
Na1 S3 Sr1 147.95(8) 2_646 2_545 ?
Na1 S3 Sr1 85.99(7) 2_646 4_576 ?
Na1 S3 Na1 71.15(6) 2_646 3_666 ?
Sr1 S1 Sr1 96.41(4) . 4_576 ?
P1 S1 Sr1 92.55(7) . . ?
P1 S1 Sr1 86.68(6) . 4_576 ?
P1 S1 Na1 95.18(8) . 4_575 ?
P1 S1 Na1 154.70(9) . . ?
Na1 S1 Sr1 95.92(7) 4_575 . ?
Na1 S1 Sr1 97.44(7) . 4_576 ?
Na1 S1 Sr1 167.43(7) 4_575 4_576 ?
Na1 S1 Sr1 111.64(7) . . ?
Na1 S1 Na1 75.69(8) . 4_575 ?
Sr1 S4 Na1 101.86(6) 4_575 4_575 ?
Sr1 S4 Na1 80.78(6) 4_575 2_645 ?
P1 S4 Sr1 91.17(6) . 4_575 ?
P1 S4 Na1 88.32(8) . 4_575 ?
P1 S4 Na1 95.83(9) . 3_666 ?
P1 S4 Na1 148.93(9) . 2_645 ?
Na1 S4 Sr1 133.64(7) 3_666 4_575 ?
Na1 S4 Na1 124.06(5) 3_666 4_575 ?
Na1 S4 Na1 122.65(6) 4_575 2_645 ?
Na1 S4 Na1 69.97(4) 3_666 2_645 ?
S3 Na1 Sr1 49.72(5) 2_656 3_676 ?
S3 Na1 Sr1 92.57(7) 3_666 3_676 ?
S3 Na1 S3 98.19(9) 2_656 3_666 ?
S3 Na1 S1 92.58(9) 2_656 4_576 ?
S3 Na1 S4 103.52(9) 2_656 4_576 ?
S3 Na1 S4 96.81(8) 2_656 2_655 ?
S3 Na1 S4 82.20(8) 3_666 2_655 ?
S3 Na1 S4 95.11(9) 2_656 3_666 ?
S3 Na1 Na1 59.42(7) 2_656 4_576 ?
S3 Na1 Na1 49.43(6) 3_666 4_575 ?
S3 Na1 Na1 131.54(7) 2_656 4_575 ?
S3 Na1 Na1 115.84(10) 3_666 4_576 ?
S1 Na1 Sr1 113.43(8) 4_576 3_676 ?
S1 Na1 Sr1 131.90(9) . 3_676 ?
S1 Na1 S3 152.54(10) 4_576 3_666 ?
S1 Na1 S3 88.05(8) . 3_666 ?
S1 Na1 S3 173.58(12) . 2_656 ?
S1 Na1 S1 81.13(8) . 4_576 ?
S1 Na1 S4 121.62(10) 4_576 2_655 ?
S1 Na1 S4 72.64(7) . 4_576 ?
S1 Na1 S4 86.11(8) . 3_666 ?
S1 Na1 S4 85.49(8) . 2_655 ?
S1 Na1 S4 64.41(7) 4_576 4_576 ?
S1 Na1 Na1 50.10(6) 4_576 4_576 ?
S1 Na1 Na1 116.42(9) . 4_576 ?
S1 Na1 Na1 54.21(7) . 4_575 ?
S1 Na1 Na1 133.53(6) 4_576 4_575 ?
S4 Na1 Sr1 136.76(9) 3_666 3_676 ?
S4 Na1 Sr1 73.85(6) 4_576 3_676 ?
S4 Na1 Sr1 47.19(4) 2_655 3_676 ?
S4 Na1 S3 135.64(10) 4_576 3_666 ?
S4 Na1 S3 65.16(7) 3_666 3_666 ?
S4 Na1 S1 88.86(8) 3_666 4_576 ?
S4 Na1 S4 57.35(6) 4_576 2_655 ?
S4 Na1 S4 147.66(10) 3_666 4_576 ?
S4 Na1 S4 146.51(11) 3_666 2_655 ?
S4 Na1 Na1 59.35(9) 3_666 4_576 ?
S4 Na1 Na1 50.68(6) 2_655 4_575 ?
S4 Na1 Na1 108.51(9) 4_576 4_576 ?
S4 Na1 Na1 99.12(12) 3_666 4_575 ?
S4 Na1 Na1 150.68(12) 2_655 4_576 ?
S4 Na1 Na1 88.11(8) 4_576 4_575 ?
Na1 Na1 Sr1 91.45(8) 4_575 3_676 ?
Na1 Na1 Sr1 106.35(8) 4_576 3_676 ?
Na1 Na1 Na1 158.26(17) 4_576 4_575 ?

loop_
_geom_bond_atom_site_label_1
_geom_bond_atom_site_label_2
_geom_bond_distance
_geom_bond_site_symmetry_2
_geom_bond_publ_flag
Sr1 Sr1 4.6607(10) 4_576 ?
Sr1 S2 3.0810(14) 2 ?
Sr1 S2 2.9861(15) . ?
Sr1 S2 3.0936(16) 4_576 ?
Sr1 P1 3.6648(16) 4_575 ?
Sr1 P1 3.7118(17) 4_576 ?
Sr1 S3 3.1554(16) 4_575 ?
Sr1 S3 3.1252(17) 2 ?
Sr1 S1 3.0825(16) . ?
Sr1 S1 3.1686(16) 4_575 ?
Sr1 S4 3.0669(16) 4_576 ?
Sr1 Na1 4.126(3) 3_676 ?
S2 P1 2.0486(19) . ?
P1 S3 2.0430(19) . ?
P1 S1 2.0341(19) . ?
P1 S4 2.0293(19) . ?
S3 Na1 3.274(3) 3_666 ?
S3 Na1 2.889(3) 2_646 ?
S1 Na1 3.013(3) 4_575 ?
S1 Na1 2.849(3) . ?
S4 Na1 2.963(3) 3_666 ?
S4 Na1 3.254(3) 4_575 ?
S4 Na1 3.295(3) 2_645 ?
Na1 Na1 3.5988(13) 4_576 ?
Na1 Na1 3.5989(13) 4_575 ?
